data_7717899
loop_
_publ_author_name
'Dotzauer, Simon'
'Kar, Sourav'
'Swoboda, Theresa'
'Weidemann, Christoph'
'H\"afner, Andreas'
'Dewhurst, Rian David'
'Braunschweig, Holger'

_publ_section_title
;
 Synthesis of Base-free Boriranes and their Conversion to Borirenes Using
 Strong Reductant
;
_journal_name_full 'Dalton Transactions'
_journal_paper_doi 10.1039/D5DT00069F
_journal_year 2025
_chemical_formula_moiety 'C16 H34 B N3 O2 Si2'
_chemical_formula_sum 'C16 H34 B N3 O2 Si2'
_chemical_formula_weight 367.45
_space_group_crystal_system triclinic
_space_group_IT_number 2
_space_group_name_Hall '-P 1'
_space_group_name_H-M_alt 'P -1'
_atom_sites_solution_hydrogens geom
_atom_sites_solution_primary dual
_atom_sites_solution_secondary difmap
_audit_creation_date 2024-02-02
_audit_creation_method 'CIF-fill 1.4t (K.Radacki, 2005-23)'
_audit_update_record
;
2024-10-29 deposited with the CCDC.	2025-01-13 downloaded from the CCDC.
;
_cell_angle_alpha 91.745(3)
_cell_angle_beta 91.755(2)
_cell_angle_gamma 94.665(3)
_cell_formula_units_Z 2
_cell_length_a 6.2636(2)
_cell_length_b 9.1707(3)
_cell_length_c 18.6096(6)
_cell_measurement_reflns_used 5759
_cell_measurement_temperature 100(2)
_cell_measurement_theta_max 73.9490
_cell_measurement_theta_min 4.7340
_cell_volume 1064.34(6)
_computing_cell_refinement 'CrysAlisPro 1.171.43.100a (Rigaku OD, 2023)'
_computing_data_collection
;
 CrysAlisPro system (CCD 43.104a 64-bit (release 22-12-2023))
;
_computing_data_reduction 'CrysAlisPro 1.171.43.100a (Rigaku OD, 2023)'
_computing_molecular_graphics 'ShelXLe (Huebschle et all, 2011)'
_computing_publication_material 'SHELXL-2018/3 (Sheldrick, 2018)'
_computing_structure_refinement 'SHELXL-2018/3 (Sheldrick, 2018)'
_computing_structure_solution 'SHELXT 2014/5 (Sheldrick, 2014)''
_diffrn_ambient_environment N~2~
_diffrn_ambient_temperature 100(2)
_diffrn_detector HPA
_diffrn_detector_area_resol_mean 10.0
_diffrn_detector_type 'HyPix Arc150'
_diffrn_measured_fraction_theta_full 0.990
_diffrn_measured_fraction_theta_max 0.941
_diffrn_measurement_details
;
 List of Runs (angles in degrees, time in seconds):
 --------------------------------------------------------------------------
  1  \w     17.00  54.00   0.50    0.18    --   58.73-105.00-160.00   74
  2  \w    -40.00 -15.00   0.50    0.18    --  -60.32 105.00 -60.00   50
  3  \w    -73.00 -47.00   0.50    0.18    --  -69.87 105.00 -60.00   52
  4  \w     32.00  57.00   0.50    0.18    --   71.45-105.00-160.00   50
  5  \w    -72.00 -31.00   0.50    0.18    --  -76.34 105.00 -60.00   82
  6  \w     44.00  90.00   0.50    0.18    --   76.37-105.00-160.00   92
  7  \w     62.00  87.00   0.50    0.18    --   84.32-105.00-160.00   50
  8  \w     39.00  64.00   0.50    0.18    --   58.73 -95.00   0.00   50
  9  \w     23.00  60.00   0.50    0.18    --   58.73-126.00 120.00   74
 10  \w     16.00  53.00   0.50    0.18    --   58.73 -95.00-120.00   74
 11  \w     20.00  47.00   0.50    0.18    --   58.73 -95.00  90.00   54
 12  \w     16.00  56.00   0.50    0.18    --   58.73 -95.00  30.00   80
 13  \w   -114.00 -87.00   0.50    0.18    --  -69.87 -15.00 150.00   54
 14  \w   -100.00 -50.00   0.50    0.18    --  -69.87 -15.00  60.00  100
 15  \w    -69.00 -34.00   0.50    0.18    --  -69.87 -15.00 150.00   70
 16  \w     24.00  57.00   0.50    0.18    --   71.45-126.00 -30.00   66
 17  \w     30.00  56.00   0.50    0.18    --   71.45 -95.00 120.00   52
 18  \w    -69.00 -35.00   0.50    0.18    --  -76.34 112.00-180.00   68
 19  \w   -125.00 -45.00   0.50    0.18    --  -76.34 -15.00  90.00  160
 20  \w   -126.00 -41.00   0.50    0.18    --  -76.34 -15.00   0.00  170
 21  \w    -78.00 -50.00   0.50    0.18    --  -76.34 112.00 120.00   56
 22  \w     35.00  63.00   0.50    0.18    --   76.37 -95.00 -90.00   56
 23  \w     32.00  63.00   0.50    0.18    --   76.37-112.00 -30.00   62
 24  \w     34.00  59.00   0.50    0.18    --   76.37 -95.00  30.00   50
 25  \w     35.00  60.00   0.50    0.18    --   76.37 -95.00-150.00   50
 26  \w     37.00  62.00   0.50    0.18    --   76.37 -95.00  60.00   50
 27  \w     37.00  62.00   0.50    0.18    --   76.37 -95.00 120.00   50
 28  \w    -97.00 -52.00   0.50    0.18    --  -79.50 117.00  21.58   90
 29  \w    -97.00 -71.00   0.50    0.18    --  -79.50 115.00  88.70   52
 30  \w    -67.00 -42.00   0.50    0.18    --  -79.50 115.00  88.70   50
 31  \w     64.00  90.00   0.50    0.18    --   84.32 -95.00 -30.00   52
 32  \w     64.00  90.00   0.50    0.18    --   84.32 -95.00 -60.00   52
 33  \w     61.00  91.00   0.50    0.18    --   84.32 -95.00 -90.00   60
 34  \w     45.00  92.00   0.50    0.18    --   84.32 -95.00   0.00   94
 35  \w     60.00  91.00   0.50    0.18    --   84.32 -95.00-120.00   62
 36  \w     66.00  91.00   0.50    0.18    --   84.32 -95.00  90.00   50
 37  \w     51.00 133.00   0.50    0.18    --   84.32  15.00  30.00  164
 38  \w     48.00 133.00   0.50    0.18    --   84.32  15.00 -60.00  170
;
_diffrn_measurement_device 'four-circle diffractometer'
_diffrn_measurement_device_type 'Rigaku XtaLAB Synergy-R'
_diffrn_measurement_method '\w scans'
_diffrn_orient_matrix_type
;
 CrysAlisPro convention (1999,Acta A55,543-557)
;
_diffrn_orient_matrix_UB_11 0.0402196000
_diffrn_orient_matrix_UB_12 0.1602530000
_diffrn_orient_matrix_UB_13 0.0276218000
_diffrn_orient_matrix_UB_21 -0.0733005000
_diffrn_orient_matrix_UB_22 -0.0449440000
_diffrn_orient_matrix_UB_23 0.0750213000
_diffrn_orient_matrix_UB_31 0.2323213000
_diffrn_orient_matrix_UB_32 -0.0271661000
_diffrn_orient_matrix_UB_33 0.0218143000
_diffrn_radiation_monochromator 'multi-layer mirror'
_diffrn_radiation_probe x-ray
_diffrn_radiation_type CuK\a
_diffrn_radiation_wavelength 1.54184
_diffrn_radiation_xray_symbol K-L~2,3~
_diffrn_reflns_av_R_equivalents 0.0321
_diffrn_reflns_av_unetI/netI 0.0409
_diffrn_reflns_Laue_measured_fraction_full 0.990
_diffrn_reflns_Laue_measured_fraction_max 0.941
_diffrn_reflns_limit_h_max 7
_diffrn_reflns_limit_h_min -5
_diffrn_reflns_limit_k_max 11
_diffrn_reflns_limit_k_min -11
_diffrn_reflns_limit_l_max 22
_diffrn_reflns_limit_l_min -22
_diffrn_reflns_number 12195
_diffrn_reflns_point_group_measured_fraction_full 0.990
_diffrn_reflns_point_group_measured_fraction_max 0.941
_diffrn_reflns_theta_full 67.684
_diffrn_reflns_theta_max 74.427
_diffrn_reflns_theta_min 4.757
_diffrn_source 'rotating-anode X-ray tube'
_diffrn_source_type 'PhotonJet-R X-ray Source'
_exptl_absorpt_coefficient_mu 1.610
_exptl_absorpt_correction_T_max 1.000
_exptl_absorpt_correction_T_min 0.891
_exptl_absorpt_correction_type gaussian
_exptl_absorpt_process_details
;
 CrysAlisPro 1.171.43.100a (Rigaku Oxford Diffraction, 2023) Numerical 
 absorption correction based on gaussian integration over a multifaceted 
 crystal model Empirical absorption correction using spherical harmonics, 
 implemented in SCALE3 ABSPACK scaling algorithm.
;
_exptl_crystal_colour 'clear pale colourless'
_exptl_crystal_density_diffrn 1.147
_exptl_crystal_description plate
_exptl_crystal_F_000 400
_exptl_crystal_preparation
;
 For data collection the crystal was immersed in a film of perfluoropolyether 
 oil, mounted on a polyimide loop and transferred to stream of cold nitrogen 
 (Oxford Cryostream 800).
;
_exptl_crystal_size_max 0.140
_exptl_crystal_size_mid 0.090
_exptl_crystal_size_min 0.060
_refine_diff_density_max 0.431
_refine_diff_density_min -0.403
_refine_diff_density_rms 0.054
_refine_ls_extinction_method none
_refine_ls_goodness_of_fit_ref 1.086
_refine_ls_hydrogen_treatment constr
_refine_ls_matrix_type full
_refine_ls_number_parameters 278
_refine_ls_number_reflns 4103
_refine_ls_number_restraints 348
_refine_ls_restrained_S_all 1.054
_refine_ls_R_factor_all 0.0647
_refine_ls_R_factor_gt 0.0505
_refine_ls_shift/su_max 0.000
_refine_ls_shift/su_mean 0.000
_refine_ls_structure_factor_coef Fsqd
_refine_ls_weighting_details
;
 w=1/[\s^2^(Fo^2^)+(0.0736P)^2^+0.3252P] where P=(Fo^2^+2Fc^2^)/3
;
_refine_ls_weighting_scheme calc
_refine_ls_wR_factor_gt 0.1338
_refine_ls_wR_factor_ref 0.1407
_reflns_Friedel_coverage 0.000
_reflns_number_gt 3225
_reflns_number_total 4103
_reflns_threshold_expression 'I > 2\s(I)'
_cod_data_source_file d5dt00069f2.cif
_cod_data_source_block 7
_cod_database_code 7717899
_shelx_shelxl_version_number 2018/3
_shelx_space_group_comment
;
 The symmetry employed for this shelxl refinement is uniquely defined by the 
 following loop, which should always be used as a source of symmetry 
 information in preference to the above space-group names. They are only 
 intended as comments.
;
_shelx_estimated_absorpt_t_min 0.806
_shelx_estimated_absorpt_t_max 0.910

loop_
_space_group_symop_operation_xyz
'x, y, z'
'-x, -y, -z'

loop_
_atom_site_label
_atom_site_type_symbol
_atom_site_fract_x
_atom_site_fract_y
_atom_site_fract_z
_atom_site_U_iso_or_equiv
_atom_site_adp_type
_atom_site_occupancy
_atom_site_site_symmetry_order
_atom_site_calc_flag
_atom_site_refinement_flags_posn
_atom_site_refinement_flags_adp
_atom_site_refinement_flags_occupancy
_atom_site_disorder_assembly
_atom_site_disorder_group
B1_1 B 0.2638(4) 0.7516(3) 0.24409(15) 0.0306(5) Uani 1 1 d . . . . .
N1_1 N 0.2683(3) 0.8061(2) 0.17266(10) 0.0312(4) Uani 1 1 d . . . . .
Si1_1 Si 0.33674(10) 0.99318(7) 0.16502(3) 0.03335(18) Uani 1 1 d . . . . .
C1_1 C 0.2425(4) 1.0937(3) 0.24491(14) 0.0423(6) Uani 1 1 d . . . . .
H1A_1 H 0.255850 1.199054 0.236703 0.063 Uiso 1 1 calc R U . . .
H1B_1 H 0.329877 1.073420 0.287462 0.063 Uiso 1 1 calc R U . . .
H1C_1 H 0.092094 1.061532 0.252602 0.063 Uiso 1 1 calc R U . . .
Si2_1 Si 0.19112(11) 0.67896(7) 0.10333(3) 0.03570(19) Uani 1 1 d . . . . .
C2_1 C 0.6316(4) 1.0324(3) 0.15837(16) 0.0479(7) Uani 1 1 d . . . . .
H2A_1 H 0.666455 1.138396 0.157322 0.072 Uiso 1 1 calc R U . . .
H2B_1 H 0.679117 0.985842 0.114202 0.072 Uiso 1 1 calc R U . . .
H2C_1 H 0.704587 0.993487 0.200095 0.072 Uiso 1 1 calc R U . . .
C4_1 C 0.3269(5) 0.7266(3) 0.01823(14) 0.0480(6) Uani 1 1 d . . . . .
H4A_1 H 0.327172 0.638701 -0.013029 0.072 Uiso 1 1 calc R U . . .
H4B_1 H 0.474851 0.765691 0.029462 0.072 Uiso 1 1 calc R U . . .
H4C_1 H 0.249926 0.800528 -0.006407 0.072 Uiso 1 1 calc R U . . .
C5_1 C 0.2722(5) 0.4963(3) 0.12906(15) 0.0532(7) Uani 1 1 d . . . . .
H5A_1 H 0.232457 0.424495 0.089871 0.080 Uiso 1 1 calc R U . . .
H5B_1 H 0.199124 0.466145 0.172679 0.080 Uiso 1 1 calc R U . . .
H5C_1 H 0.427604 0.502078 0.138188 0.080 Uiso 1 1 calc R U . . .
C6_1 C -0.1040(4) 0.6690(3) 0.08536(15) 0.0511(7) Uani 1 1 d . . . . .
H6A_1 H -0.146330 0.587516 0.051239 0.077 Uiso 1 1 calc R U . . .
H6B_1 H -0.142862 0.760832 0.064931 0.077 Uiso 1 1 calc R U . . .
H6C_1 H -0.178050 0.653380 0.130461 0.077 Uiso 1 1 calc R U . . .
C3_1 C 0.2044(4) 1.0632(3) 0.08341(14) 0.0450(6) Uani 1 1 d . . . . .
H3A_1 H 0.216408 1.170416 0.085933 0.068 Uiso 1 1 calc R U . . .
H3B_1 H 0.052690 1.026833 0.081011 0.068 Uiso 1 1 calc R U . . .
H3C_1 H 0.274367 1.029000 0.040371 0.068 Uiso 1 1 calc R U . . .
C1_2 C 0.3466(3) 0.7482(2) 0.31924(12) 0.0297(5) Uani 1 1 d . . . . .
N1_2 N 0.4863(3) 0.7831(2) 0.37648(10) 0.0326(4) Uani 1 1 d . . . . .
O1_2 O 0.7639(2) 0.87774(19) 0.49396(9) 0.0377(4) Uani 1 1 d . . . . .
C2_2 C 0.1723(3) 0.6541(2) 0.29887(12) 0.0303(5) Uani 1 1 d . . . . .
C3_2 C 0.6556(4) 0.9009(3) 0.36873(14) 0.0396(6) Uani 1 1 d . . . . .
H3A_2 H 0.597943 0.996966 0.377586 0.047 Uiso 1 1 calc R U . . .
H3AB_2 H 0.708809 0.898018 0.319201 0.047 Uiso 1 1 calc R U . . .
C4_2 C 0.8369(4) 0.8819(3) 0.42209(13) 0.0401(6) Uani 1 1 d . . . . .
H4A_2 H 0.902144 0.789762 0.410161 0.048 Uiso 1 1 calc R U . . .
H4AB_2 H 0.948556 0.963884 0.418497 0.048 Uiso 1 1 calc R U . . .
C5_2 C 0.6007(4) 0.7617(3) 0.50084(13) 0.0388(6) Uani 1 1 d . . . . .
H5A_2 H 0.551133 0.761922 0.550846 0.047 Uiso 1 1 calc R U . . .
H5AB_2 H 0.660623 0.666846 0.490765 0.047 Uiso 1 1 calc R U . . .
C6_2 C 0.4126(4) 0.7772(3) 0.44970(12) 0.0350(5) Uani 1 1 d . . . . .
H6A_2 H 0.304968 0.692889 0.453804 0.042 Uiso 1 1 calc R U . . .
H6AB_2 H 0.344067 0.867718 0.462205 0.042 Uiso 1 1 calc R U . . .
N1_3 N 0.0216(12) 0.5559(7) 0.3268(4) 0.0326(10) Uani 0.702(6) 1 d . U P A 1
O1_3 O -0.2442(11) 0.3015(8) 0.3588(5) 0.0397(10) Uani 0.702(6) 1 d . U P A 1
C1_3 C 0.1032(7) 0.4365(5) 0.3673(2) 0.0350(8) Uani 0.702(6) 1 d . U P A 1
H1A_3 H 0.201744 0.479359 0.406413 0.042 Uiso 0.702(6) 1 calc R U P A 1
H1B_3 H 0.187599 0.377887 0.334857 0.042 Uiso 0.702(6) 1 calc R U P A 1
C2_3 C -0.0623(11) 0.3381(7) 0.3991(4) 0.0450(12) Uani 0.702(6) 1 d . U P A 1
H2A_3 H 0.002447 0.246658 0.411119 0.054 Uiso 0.702(6) 1 calc R U P A 1
H2B_3 H -0.103151 0.384472 0.444812 0.054 Uiso 0.702(6) 1 calc R U P A 1
C3_3 C -0.3295(6) 0.4207(5) 0.3216(2) 0.0406(9) Uani 0.702(6) 1 d . U P A 1
H3A_3 H -0.386768 0.489333 0.356826 0.049 Uiso 0.702(6) 1 calc R U P A 1
H3AB_3 H -0.448530 0.382269 0.288302 0.049 Uiso 0.702(6) 1 calc R U P A 1
C4_3 C -0.1564(16) 0.5002(9) 0.2800(5) 0.0383(12) Uani 0.702(6) 1 d . U P A 1
H4A_3 H -0.105292 0.432514 0.243062 0.046 Uiso 0.702(6) 1 calc R U P A 1
H4AB_3 H -0.215983 0.582400 0.255094 0.046 Uiso 0.702(6) 1 calc R U P A 1
N1_13 N 0.047(3) 0.5292(18) 0.3203(11) 0.0335(15) Uani 0.298(6) 1 d . U P A 2
O1_13 O -0.275(3) 0.320(2) 0.3643(12) 0.0405(15) Uani 0.298(6) 1 d . U P A 2
C1_13 C 0.0581(16) 0.4714(12) 0.3902(6) 0.0354(14) Uani 0.298(6) 1 d . U P A 2
H1A_13 H 0.198817 0.430202 0.395559 0.042 Uiso 0.298(6) 1 calc R U P A 2
H1B_13 H 0.059927 0.555152 0.425148 0.042 Uiso 0.298(6) 1 calc R U P A 2
C2_13 C -0.088(3) 0.3713(16) 0.4108(8) 0.0353(15) Uani 0.298(6) 1 d . U P A 2
H2A_13 H -0.143441 0.408510 0.456410 0.042 Uiso 0.298(6) 1 calc R U P A 2
H2B_13 H -0.011746 0.283992 0.422543 0.042 Uiso 0.298(6) 1 calc R U P A 2
C3_13 C -0.2727(15) 0.3650(12) 0.2924(6) 0.0413(13) Uani 0.298(6) 1 d . U P A 2
H3A_13 H -0.421347 0.356676 0.272153 0.050 Uiso 0.298(6) 1 calc R U P A 2
H3AB_13 H -0.189227 0.298458 0.263714 0.050 Uiso 0.298(6) 1 calc R U P A 2
C4_13 C -0.177(4) 0.521(2) 0.2855(13) 0.0361(15) Uani 0.298(6) 1 d . U P A 2
H4A_13 H -0.169129 0.546341 0.234238 0.043 Uiso 0.298(6) 1 calc R U P A 2
H4AB_13 H -0.265235 0.590644 0.310256 0.043 Uiso 0.298(6) 1 calc R U P A 2

loop_
_atom_site_aniso_label
_atom_site_aniso_U_11
_atom_site_aniso_U_22
_atom_site_aniso_U_33
_atom_site_aniso_U_23
_atom_site_aniso_U_13
_atom_site_aniso_U_12
B1_1 0.0284(12) 0.0278(13) 0.0349(14) -0.0023(10) -0.0011(10) 0.0002(9)
N1_1 0.0334(9) 0.0296(10) 0.0293(10) 0.0010(8) -0.0021(8) -0.0035(7)
Si1_1 0.0371(3) 0.0287(3) 0.0330(4) 0.0008(3) -0.0021(3) -0.0039(2)
C1_1 0.0495(14) 0.0332(13) 0.0435(14) -0.0045(11) -0.0028(11) 0.0021(10)
Si2_1 0.0473(4) 0.0295(3) 0.0290(3) -0.0004(3) -0.0023(3) -0.0033(3)
C2_1 0.0420(14) 0.0477(16) 0.0518(16) 0.0054(13) 0.0013(12) -0.0104(11)
C4_1 0.0684(17) 0.0426(15) 0.0316(13) -0.0034(11) 0.0024(12) -0.0029(13)
C5_1 0.089(2) 0.0316(14) 0.0391(15) -0.0022(11) 0.0052(14) 0.0033(13)
C6_1 0.0501(15) 0.0549(17) 0.0443(16) -0.0014(13) -0.0104(12) -0.0141(13)
C3_1 0.0577(16) 0.0331(13) 0.0432(15) 0.0036(11) -0.0039(12) -0.0024(11)
C1_2 0.0271(10) 0.0305(11) 0.0312(12) -0.0001(9) -0.0020(9) 0.0017(8)
N1_2 0.0310(9) 0.0381(11) 0.0271(10) 0.0003(8) -0.0037(7) -0.0054(8)
O1_2 0.0364(8) 0.0419(10) 0.0336(9) -0.0064(7) -0.0073(7) 0.0017(7)
C2_2 0.0290(10) 0.0313(11) 0.0297(11) -0.0008(9) -0.0022(9) -0.0009(9)
C3_2 0.0352(12) 0.0451(14) 0.0357(13) 0.0031(11) -0.0043(10) -0.0114(10)
C4_2 0.0340(12) 0.0456(14) 0.0388(14) -0.0038(11) -0.0038(10) -0.0039(10)
C5_2 0.0394(13) 0.0413(14) 0.0348(13) -0.0002(11) -0.0038(10) 0.0008(10)
C6_2 0.0357(12) 0.0375(13) 0.0309(12) -0.0015(10) -0.0019(9) 0.0002(10)
N1_3 0.030(2) 0.034(2) 0.0328(18) 0.0077(17) -0.0059(14) -0.0034(15)
O1_3 0.036(2) 0.035(2) 0.0476(19) 0.0049(15) 0.0003(16) -0.0036(14)
C1_3 0.0333(17) 0.0350(18) 0.0366(19) 0.0055(15) -0.0025(14) 0.0022(13)
C2_3 0.041(2) 0.043(2) 0.050(2) 0.0134(19) -0.0038(17) -0.0031(18)
C3_3 0.0344(16) 0.0383(18) 0.0478(19) 0.0062(15) -0.0032(14) -0.0054(13)
C4_3 0.031(2) 0.041(3) 0.041(2) 0.0053(18) -0.0067(16) -0.0066(18)
N1_13 0.029(3) 0.035(3) 0.035(3) 0.007(2) -0.005(2) -0.003(2)
O1_13 0.036(3) 0.038(3) 0.046(3) 0.006(2) 0.000(2) -0.006(2)
C1_13 0.033(3) 0.037(3) 0.036(3) 0.007(2) -0.003(2) 0.000(2)
C2_13 0.034(3) 0.034(3) 0.037(3) 0.002(2) 0.005(2) 0.001(2)
C3_13 0.037(3) 0.041(3) 0.044(2) 0.005(2) -0.005(2) -0.008(2)
C4_13 0.032(3) 0.036(3) 0.039(3) 0.004(2) -0.006(2) -0.003(2)

loop_
_atom_type_symbol
_atom_type_description
_atom_type_scat_dispersion_real
_atom_type_scat_dispersion_imag
_atom_type_scat_source
C C 0.0181 0.0091 'International Tables Vol C Tables 4.2.6.8 and 6.1.1.4'
H H 0.0000 0.0000 'International Tables Vol C Tables 4.2.6.8 and 6.1.1.4'
B B 0.0090 0.0039 'International Tables Vol C Tables 4.2.6.8 and 6.1.1.4'
N N 0.0311 0.0180 'International Tables Vol C Tables 4.2.6.8 and 6.1.1.4'
O O 0.0492 0.0322 'International Tables Vol C Tables 4.2.6.8 and 6.1.1.4'
Si Si 0.2541 0.3302 'International Tables Vol C Tables 4.2.6.8 and 6.1.1.4'

loop_
_exptl_crystal_face_index_h
_exptl_crystal_face_index_k
_exptl_crystal_face_index_l
_exptl_crystal_face_perp_dist
1 0 0 0.0615
-1 1 -1 0.0653
1 -1 1 0.0537
1 1 0 0.0741
-1 -1 0 0.0702
0 1 0 0.0484
1 1 1 0.0674
-1 -1 -1 0.0707
1 0 1 0.0569
1 -1 0 0.0587
0 1 1 0.0376
0 -1 -1 0.0441
1 -1 -1 0.0675
-1 1 1 0.0713
0 0 1 0.0200
0 0 -1 0.0409
1 0 -1 0.0646
-1 0 0 0.0699
0 -1 1 0.0265
0 1 -1 0.0598

loop_
_geom_angle_atom_site_label_1
_geom_angle_atom_site_label_2
_geom_angle_atom_site_label_3
_geom_angle
_geom_angle_site_symmetry_1
_geom_angle_site_symmetry_3
_geom_angle_publ_flag
N1_1 B1_1 C2_2 152.1(2) . . ?
N1_1 B1_1 C1_2 152.6(2) . . ?
C2_2 B1_1 C1_2 55.36(15) . . ?
B1_1 N1_1 Si2_1 115.94(15) . . ?
B1_1 N1_1 Si1_1 116.76(15) . . ?
Si2_1 N1_1 Si1_1 127.21(11) . . ?
N1_1 Si1_1 C2_1 111.18(11) . . ?
N1_1 Si1_1 C1_1 109.24(11) . . ?
C2_1 Si1_1 C1_1 109.61(12) . . ?
N1_1 Si1_1 C3_1 110.76(10) . . ?
C2_1 Si1_1 C3_1 108.20(13) . . ?
C1_1 Si1_1 C3_1 107.78(12) . . ?
Si1_1 C1_1 H1A_1 109.5 . . ?
Si1_1 C1_1 H1B_1 109.5 . . ?
H1A_1 C1_1 H1B_1 109.5 . . ?
Si1_1 C1_1 H1C_1 109.5 . . ?
H1A_1 C1_1 H1C_1 109.5 . . ?
H1B_1 C1_1 H1C_1 109.5 . . ?
N1_1 Si2_1 C5_1 108.91(11) . . ?
N1_1 Si2_1 C6_1 110.91(12) . . ?
C5_1 Si2_1 C6_1 109.84(14) . . ?
N1_1 Si2_1 C4_1 111.47(11) . . ?
C5_1 Si2_1 C4_1 107.34(13) . . ?
C6_1 Si2_1 C4_1 108.28(13) . . ?
Si1_1 C2_1 H2A_1 109.5 . . ?
Si1_1 C2_1 H2B_1 109.5 . . ?
H2A_1 C2_1 H2B_1 109.5 . . ?
Si1_1 C2_1 H2C_1 109.5 . . ?
H2A_1 C2_1 H2C_1 109.5 . . ?
H2B_1 C2_1 H2C_1 109.5 . . ?
Si2_1 C4_1 H4A_1 109.5 . . ?
Si2_1 C4_1 H4B_1 109.5 . . ?
H4A_1 C4_1 H4B_1 109.5 . . ?
Si2_1 C4_1 H4C_1 109.5 . . ?
H4A_1 C4_1 H4C_1 109.5 . . ?
H4B_1 C4_1 H4C_1 109.5 . . ?
Si2_1 C5_1 H5A_1 109.5 . . ?
Si2_1 C5_1 H5B_1 109.5 . . ?
H5A_1 C5_1 H5B_1 109.5 . . ?
Si2_1 C5_1 H5C_1 109.5 . . ?
H5A_1 C5_1 H5C_1 109.5 . . ?
H5B_1 C5_1 H5C_1 109.5 . . ?
Si2_1 C6_1 H6A_1 109.5 . . ?
Si2_1 C6_1 H6B_1 109.5 . . ?
H6A_1 C6_1 H6B_1 109.5 . . ?
Si2_1 C6_1 H6C_1 109.5 . . ?
H6A_1 C6_1 H6C_1 109.5 . . ?
H6B_1 C6_1 H6C_1 109.5 . . ?
Si1_1 C3_1 H3A_1 109.5 . . ?
Si1_1 C3_1 H3B_1 109.5 . . ?
H3A_1 C3_1 H3B_1 109.5 . . ?
Si1_1 C3_1 H3C_1 109.5 . . ?
H3A_1 C3_1 H3C_1 109.5 . . ?
H3B_1 C3_1 H3C_1 109.5 . . ?
N1_2 C1_2 C2_2 141.3(2) . . ?
N1_2 C1_2 B1_1 156.3(2) . . ?
C2_2 C1_2 B1_1 62.17(16) . . ?
C1_2 N1_2 C6_2 120.57(18) . . ?
C1_2 N1_2 C3_2 118.27(19) . . ?
C6_2 N1_2 C3_2 111.81(19) . . ?
C5_2 O1_2 C4_2 110.80(18) . . ?
C1_2 C2_2 N1_3 141.4(4) . . ?
C1_2 C2_2 N1_13 142.8(9) . . ?
C1_2 C2_2 B1_1 62.47(16) . . ?
N1_3 C2_2 B1_1 155.5(4) . . ?
N1_13 C2_2 B1_1 152.7(9) . . ?
N1_2 C3_2 C4_2 109.2(2) . . ?
N1_2 C3_2 H3A_2 109.8 . . ?
C4_2 C3_2 H3A_2 109.8 . . ?
N1_2 C3_2 H3AB_2 109.8 . . ?
C4_2 C3_2 H3AB_2 109.8 . . ?
H3A_2 C3_2 H3AB_2 108.3 . . ?
O1_2 C4_2 C3_2 111.5(2) . . ?
O1_2 C4_2 H4A_2 109.3 . . ?
C3_2 C4_2 H4A_2 109.3 . . ?
O1_2 C4_2 H4AB_2 109.3 . . ?
C3_2 C4_2 H4AB_2 109.3 . . ?
H4A_2 C4_2 H4AB_2 108.0 . . ?
O1_2 C5_2 C6_2 111.4(2) . . ?
O1_2 C5_2 H5A_2 109.4 . . ?
C6_2 C5_2 H5A_2 109.4 . . ?
O1_2 C5_2 H5AB_2 109.4 . . ?
C6_2 C5_2 H5AB_2 109.4 . . ?
H5A_2 C5_2 H5AB_2 108.0 . . ?
N1_2 C6_2 C5_2 109.49(19) . . ?
N1_2 C6_2 H6A_2 109.8 . . ?
C5_2 C6_2 H6A_2 109.8 . . ?
N1_2 C6_2 H6AB_2 109.8 . . ?
C5_2 C6_2 H6AB_2 109.8 . . ?
H6A_2 C6_2 H6AB_2 108.2 . . ?
C2_2 N1_3 C4_3 117.5(8) . . ?
C2_2 N1_3 C1_3 116.6(6) . . ?
C4_3 N1_3 C1_3 110.0(7) . . ?
C2_3 O1_3 C3_3 115.0(6) . . ?
N1_3 C1_3 C2_3 114.9(5) . . ?
N1_3 C1_3 H1A_3 108.6 . . ?
C2_3 C1_3 H1A_3 108.6 . . ?
N1_3 C1_3 H1B_3 108.6 . . ?
C2_3 C1_3 H1B_3 108.6 . . ?
H1A_3 C1_3 H1B_3 107.5 . . ?
O1_3 C2_3 C1_3 117.3(5) . . ?
O1_3 C2_3 H2A_3 108.0 . . ?
C1_3 C2_3 H2A_3 108.0 . . ?
O1_3 C2_3 H2B_3 108.0 . . ?
C1_3 C2_3 H2B_3 108.0 . . ?
H2A_3 C2_3 H2B_3 107.2 . . ?
O1_3 C3_3 C4_3 109.9(5) . . ?
O1_3 C3_3 H3A_3 109.7 . . ?
C4_3 C3_3 H3A_3 109.7 . . ?
O1_3 C3_3 H3AB_3 109.7 . . ?
C4_3 C3_3 H3AB_3 109.7 . . ?
H3A_3 C3_3 H3AB_3 108.2 . . ?
N1_3 C4_3 C3_3 111.2(8) . . ?
N1_3 C4_3 H4A_3 109.4 . . ?
C3_3 C4_3 H4A_3 109.4 . . ?
N1_3 C4_3 H4AB_3 109.4 . . ?
C3_3 C4_3 H4AB_3 109.4 . . ?
H4A_3 C4_3 H4AB_3 108.0 . . ?
C2_2 N1_13 C1_13 124.1(16) . . ?
C2_2 N1_13 C4_13 111.1(17) . . ?
C1_13 N1_13 C4_13 115.0(19) . . ?
C3_13 O1_13 C2_13 116.5(14) . . ?
C2_13 C1_13 N1_13 121.0(13) . . ?
C2_13 C1_13 H1A_13 107.1 . . ?
N1_13 C1_13 H1A_13 107.1 . . ?
C2_13 C1_13 H1B_13 107.1 . . ?
N1_13 C1_13 H1B_13 107.1 . . ?
H1A_13 C1_13 H1B_13 106.8 . . ?
C1_13 C2_13 O1_13 121.9(13) . . ?
C1_13 C2_13 H2A_13 106.9 . . ?
O1_13 C2_13 H2A_13 106.9 . . ?
C1_13 C2_13 H2B_13 106.9 . . ?
O1_13 C2_13 H2B_13 106.9 . . ?
H2A_13 C2_13 H2B_13 106.7 . . ?
O1_13 C3_13 C4_13 113.0(15) . . ?
O1_13 C3_13 H3A_13 109.0 . . ?
C4_13 C3_13 H3A_13 109.0 . . ?
O1_13 C3_13 H3AB_13 109.0 . . ?
C4_13 C3_13 H3AB_13 109.0 . . ?
H3A_13 C3_13 H3AB_13 107.8 . . ?
N1_13 C4_13 C3_13 106.7(17) . . ?
N1_13 C4_13 H4A_13 110.4 . . ?
C3_13 C4_13 H4A_13 110.4 . . ?
N1_13 C4_13 H4AB_13 110.4 . . ?
C3_13 C4_13 H4AB_13 110.4 . . ?
H4A_13 C4_13 H4AB_13 108.6 . . ?

loop_
_geom_bond_atom_site_label_1
_geom_bond_atom_site_label_2
_geom_bond_distance
_geom_bond_site_symmetry_2
_geom_bond_publ_flag
B1_1 N1_1 1.435(3) . ?
B1_1 C2_2 1.475(3) . ?
B1_1 C1_2 1.479(3) . ?
N1_1 Si2_1 1.7427(19) . ?
N1_1 Si1_1 1.7450(19) . ?
Si1_1 C2_1 1.861(3) . ?
Si1_1 C1_1 1.862(3) . ?
Si1_1 C3_1 1.864(3) . ?
C1_1 H1A_1 0.9800 . ?
C1_1 H1B_1 0.9800 . ?
C1_1 H1C_1 0.9800 . ?
Si2_1 C5_1 1.862(3) . ?
Si2_1 C6_1 1.863(3) . ?
Si2_1 C4_1 1.867(3) . ?
C2_1 H2A_1 0.9800 . ?
C2_1 H2B_1 0.9800 . ?
C2_1 H2C_1 0.9800 . ?
C4_1 H4A_1 0.9800 . ?
C4_1 H4B_1 0.9800 . ?
C4_1 H4C_1 0.9800 . ?
C5_1 H5A_1 0.9800 . ?
C5_1 H5B_1 0.9800 . ?
C5_1 H5C_1 0.9800 . ?
C6_1 H6A_1 0.9800 . ?
C6_1 H6B_1 0.9800 . ?
C6_1 H6C_1 0.9800 . ?
C3_1 H3A_1 0.9800 . ?
C3_1 H3B_1 0.9800 . ?
C3_1 H3C_1 0.9800 . ?
C1_2 N1_2 1.371(3) . ?
C1_2 C2_2 1.372(3) . ?
N1_2 C6_2 1.453(3) . ?
N1_2 C3_2 1.465(3) . ?
O1_2 C5_2 1.426(3) . ?
O1_2 C4_2 1.427(3) . ?
C2_2 N1_3 1.375(8) . ?
C2_2 N1_13 1.411(19) . ?
C3_2 C4_2 1.510(3) . ?
C3_2 H3A_2 0.9900 . ?
C3_2 H3AB_2 0.9900 . ?
C4_2 H4A_2 0.9900 . ?
C4_2 H4AB_2 0.9900 . ?
C5_2 C6_2 1.510(3) . ?
C5_2 H5A_2 0.9900 . ?
C5_2 H5AB_2 0.9900 . ?
C6_2 H6A_2 0.9900 . ?
C6_2 H6AB_2 0.9900 . ?
N1_3 C4_3 1.443(15) . ?
N1_3 C1_3 1.465(9) . ?
O1_3 C2_3 1.357(9) . ?
O1_3 C3_3 1.441(10) . ?
C1_3 C2_3 1.468(7) . ?
C1_3 H1A_3 0.9900 . ?
C1_3 H1B_3 0.9900 . ?
C2_3 H2A_3 0.9900 . ?
C2_3 H2B_3 0.9900 . ?
C3_3 C4_3 1.505(11) . ?
C3_3 H3A_3 0.9900 . ?
C3_3 H3AB_3 0.9900 . ?
C4_3 H4A_3 0.9900 . ?
C4_3 H4AB_3 0.9900 . ?
N1_13 C1_13 1.42(2) . ?
N1_13 C4_13 1.52(4) . ?
O1_13 C3_13 1.41(3) . ?
O1_13 C2_13 1.47(2) . ?
C1_13 C2_13 1.314(18) . ?
C1_13 H1A_13 0.9900 . ?
C1_13 H1B_13 0.9900 . ?
C2_13 H2A_13 0.9900 . ?
C2_13 H2B_13 0.9900 . ?
C3_13 C4_13 1.52(3) . ?
C3_13 H3A_13 0.9900 . ?
C3_13 H3AB_13 0.9900 . ?
C4_13 H4A_13 0.9900 . ?
C4_13 H4AB_13 0.9900 . ?

loop_
_geom_torsion_atom_site_label_1
_geom_torsion_atom_site_label_2
_geom_torsion_atom_site_label_3
_geom_torsion_atom_site_label_4
_geom_torsion
_geom_torsion_site_symmetry_1
_geom_torsion_site_symmetry_2
_geom_torsion_site_symmetry_3
_geom_torsion_site_symmetry_4
_geom_torsion_publ_flag
C2_2 B1_1 N1_1 Si2_1 -33.7(5) . . . . ?
C1_2 B1_1 N1_1 Si2_1 145.6(4) . . . . ?
C2_2 B1_1 N1_1 Si1_1 143.2(4) . . . . ?
C1_2 B1_1 N1_1 Si1_1 -37.5(5) . . . . ?
B1_1 N1_1 Si1_1 C2_1 89.41(19) . . . . ?
Si2_1 N1_1 Si1_1 C2_1 -94.12(16) . . . . ?
B1_1 N1_1 Si1_1 C1_1 -31.69(19) . . . . ?
Si2_1 N1_1 Si1_1 C1_1 144.78(14) . . . . ?
B1_1 N1_1 Si1_1 C3_1 -150.26(18) . . . . ?
Si2_1 N1_1 Si1_1 C3_1 26.22(18) . . . . ?
B1_1 N1_1 Si2_1 C5_1 -32.7(2) . . . . ?
Si1_1 N1_1 Si2_1 C5_1 150.76(15) . . . . ?
B1_1 N1_1 Si2_1 C6_1 88.26(19) . . . . ?
Si1_1 N1_1 Si2_1 C6_1 -88.24(16) . . . . ?
B1_1 N1_1 Si2_1 C4_1 -151.00(18) . . . . ?
Si1_1 N1_1 Si2_1 C4_1 32.50(18) . . . . ?
N1_1 B1_1 C1_2 N1_2 -7.0(9) . . . . ?
C2_2 B1_1 C1_2 N1_2 172.6(6) . . . . ?
N1_1 B1_1 C1_2 C2_2 -179.6(5) . . . . ?
C2_2 C1_2 N1_2 C6_2 -36.4(4) . . . . ?
B1_1 C1_2 N1_2 C6_2 154.1(5) . . . . ?
C2_2 C1_2 N1_2 C3_2 179.8(3) . . . . ?
B1_1 C1_2 N1_2 C3_2 10.2(6) . . . . ?
N1_2 C1_2 C2_2 N1_3 12.3(7) . . . . ?
B1_1 C1_2 C2_2 N1_3 -172.5(5) . . . . ?
N1_2 C1_2 C2_2 N1_13 -9.3(12) . . . . ?
B1_1 C1_2 C2_2 N1_13 165.9(12) . . . . ?
N1_2 C1_2 C2_2 B1_1 -175.3(4) . . . . ?
N1_1 B1_1 C2_2 C1_2 179.6(5) . . . . ?
N1_1 B1_1 C2_2 N1_3 -11.7(10) . . . . ?
C1_2 B1_1 C2_2 N1_3 168.6(8) . . . . ?
N1_1 B1_1 C2_2 N1_13 18.3(17) . . . . ?
C1_2 B1_1 C2_2 N1_13 -161.3(15) . . . . ?
C1_2 N1_2 C3_2 C4_2 -157.3(2) . . . . ?
C6_2 N1_2 C3_2 C4_2 55.8(3) . . . . ?
C5_2 O1_2 C4_2 C3_2 58.3(3) . . . . ?
N1_2 C3_2 C4_2 O1_2 -56.4(3) . . . . ?
C4_2 O1_2 C5_2 C6_2 -58.2(3) . . . . ?
C1_2 N1_2 C6_2 C5_2 158.1(2) . . . . ?
C3_2 N1_2 C6_2 C5_2 -56.0(3) . . . . ?
O1_2 C5_2 C6_2 N1_2 56.6(3) . . . . ?
C1_2 C2_2 N1_3 C4_3 170.1(5) . . . . ?
B1_1 C2_2 N1_3 C4_3 6.3(12) . . . . ?
C1_2 C2_2 N1_3 C1_3 -56.3(8) . . . . ?
B1_1 C2_2 N1_3 C1_3 140.0(6) . . . . ?
C2_2 N1_3 C1_3 C2_3 177.3(5) . . . . ?
C4_3 N1_3 C1_3 C2_3 -45.8(8) . . . . ?
C3_3 O1_3 C2_3 C1_3 -42.9(7) . . . . ?
N1_3 C1_3 C2_3 O1_3 40.0(7) . . . . ?
C2_3 O1_3 C3_3 C4_3 51.1(8) . . . . ?
C2_2 N1_3 C4_3 C3_3 -167.9(4) . . . . ?
C1_3 N1_3 C4_3 C3_3 55.6(9) . . . . ?
O1_3 C3_3 C4_3 N1_3 -58.5(9) . . . . ?
C1_2 C2_2 N1_13 C1_13 13(2) . . . . ?
B1_1 C2_2 N1_13 C1_13 164.5(8) . . . . ?
C1_2 C2_2 N1_13 C4_13 156.5(11) . . . . ?
B1_1 C2_2 N1_13 C4_13 -52(2) . . . . ?
C2_2 N1_13 C1_13 C2_13 168.0(12) . . . . ?
C4_13 N1_13 C1_13 C2_13 25(2) . . . . ?
N1_13 C1_13 C2_13 O1_13 -3.3(19) . . . . ?
C3_13 O1_13 C2_13 C1_13 10.0(19) . . . . ?
C2_13 O1_13 C3_13 C4_13 -37.9(19) . . . . ?
C2_2 N1_13 C4_13 C3_13 162.8(11) . . . . ?
C1_13 N1_13 C4_13 C3_13 -50(2) . . . . ?
O1_13 C3_13 C4_13 N1_13 56(2) . . . . ?
